data_7711019
loop_
_publ_author_name
'Ibni Hashim, Ishfaq'
'Tzouras, Nikolaos V.'
'Ma, Xinyuan'
'Bourda, Laurens'
'Van Hecke, Kristof'
'Nolan, Steven P.'
'Cazin, Catherine S. J.'

_publ_section_title
;
 Improved synthetic routes to N-heterocyclic carbene-metal-diketonato
 complexes of gold and copper
;
_journal_name_full 'Dalton Transactions'
_journal_paper_doi 10.1039/D2DT02276A
_journal_year 2022
_chemical_formula_moiety 'C42 H49 Cu N2 O2'
_chemical_formula_sum 'C42 H49 Cu N2 O2'
_chemical_formula_weight 677.37
_space_group_crystal_system monoclinic
_space_group_IT_number 14
_space_group_name_Hall '-P 2yn'
_space_group_name_H-M_alt 'P 1 21/n 1'
_atom_sites_solution_hydrogens geom
_atom_sites_solution_primary dual
_audit_creation_date 2022-08-02
_audit_creation_method
;
Olex2 1.5
(compiled 2022.04.07 svn.rca3783a0 for OlexSys, GUI svn.r6498)
;
_audit_update_record
;
2022-08-02 deposited with the CCDC.	2022-08-05 downloaded from the CCDC.
;
_cell_angle_alpha 90
_cell_angle_beta 90.7270(10)
_cell_angle_gamma 90
_cell_formula_units_Z 4
_cell_length_a 14.24530(10)
_cell_length_b 16.59370(10)
_cell_length_c 16.23040(10)
_cell_measurement_reflns_used 43895
_cell_measurement_temperature 293.15(1)
_cell_measurement_theta_max 73.7440
_cell_measurement_theta_min 3.7820
_cell_volume 3836.27(4)
_computing_cell_refinement 'CrysAlisPro 1.171.41.112a (Rigaku OD, 2021)'
_computing_data_collection 'CrysAlisPro 1.171.41.112a (Rigaku OD, 2021)'
_computing_data_reduction 'CrysAlisPro 1.171.41.112a (Rigaku OD, 2021)'
_computing_molecular_graphics 'Olex2 1.5 (Dolomanov et al., 2009)'
_computing_publication_material 'Olex2 1.5 (Dolomanov et al., 2009)'
_computing_structure_refinement 'SHELXL 2018/3 (Sheldrick, 2015)'
_computing_structure_solution 'SHELXT 2018/2 (Sheldrick, 2018)'
_diffrn_ambient_temperature 293.15(1)
_diffrn_detector 'CCD plate'
_diffrn_detector_area_resol_mean 10.4839
_diffrn_detector_type Atlas
_diffrn_measured_fraction_theta_full 1.000
_diffrn_measured_fraction_theta_max 0.998
_diffrn_measurement_details
;
List of Runs (angles in degrees, time in seconds):

  # Type    Start    End  Width  t~exp~   \w     \q     \k     \f   Frames
#--------------------------------------------------------------------------
  1  \w   -116.00 -17.00   1.00    1.00    --  -41.68 -38.00 -60.00   99
  2  \w    -87.00  -6.00   1.00    1.00    --  -41.68 125.00-180.00   81
  3  \w    -87.00  -6.00   1.00    1.00    --  -41.68 125.00  90.00   81
  4  \w   -116.00 -17.00   1.00    1.00    --  -41.68 -38.00-120.00   99
  5  \w   -122.00  -1.00   1.00    1.00    --  -41.68 -19.00  30.00  121
  6  \w     77.00 178.00   1.00    6.00    --  106.01  61.00-120.00  101
  7  \w     53.00 178.00   1.00    6.00    --  106.01  15.00-150.00  125
  8  \w     77.00 178.00   1.00    6.00    --  106.01  61.00 -90.00  101
  9  \w    103.00 178.00   1.00    6.00    --  106.01  77.00  60.00   75
 10  \w     97.00 178.00   1.00    6.00    --  106.01 125.00  90.00   81
 11  \w     77.00 178.00   1.00    6.00    --  106.01  61.00 -60.00  101
 12  \w     80.00 178.00   1.00    6.00    --  106.01  45.00 -30.00   98
 13  \w     77.00 178.00   1.00    6.00    --  106.01  61.00 -30.00  101
 14  \w     33.00 132.00   1.00    6.00    --  106.01 -45.00 -90.00   99
 15  \w     23.00 107.00   1.00    6.00    --  106.01 -94.00  90.00   84
 16  \w   -116.00 -17.00   1.00    1.00    --  -41.68 -38.00 150.00   99
 17  \w   -115.00 -14.00   1.00    1.00    --  -41.68 -57.00 150.00  101
 18  \w   -115.00 -14.00   1.00    1.00    --  -41.68 -57.00  60.00  101
 19  \w     14.00 115.00   1.00    1.00    --   41.68  57.00  60.00  101
 20  \w      6.00  83.00   1.00    1.00    --   41.68 -99.00  30.00   77
 21  \w     33.00 112.00   1.00    6.00    --  106.01-125.00 -90.00   79
 22  \w     30.00 139.00   1.00    6.00    --  106.01 -77.00 150.00  109
 23  \w     77.00 178.00   1.00    6.00    --  106.01  61.00  30.00  101
 24  \w     77.00 178.00   1.00    6.00    --  106.01  61.00   0.00  101
 25  \w     77.00 178.00   1.00    6.00    --  106.01  61.00-150.00  101
 26  \w     33.00 112.00   1.00    6.00    --  106.01-125.00  60.00   79
 27  \w     77.00 178.00   1.00    6.00    --  106.01  61.00  60.00  101
 28  \w     77.00 178.00   1.00    6.00    --  106.01  61.00 120.00  101
 29  \w     77.00 178.00   1.00    6.00    --  106.01  61.00-180.00  101
 30  \w     77.00 178.00   1.00    6.00    --  106.01  61.00  90.00  101
 31  \w   -115.00 -14.00   1.00    1.00    --  -41.68 -57.00-150.00  101
 32  \w   -115.00 -14.00   1.00    1.00    --  -41.68 -57.00  90.00  101
 33  \w   -115.00 -14.00   1.00    1.00    --  -41.68 -57.00-120.00  101
 34  \w   -115.00 -14.00   1.00    1.00    --  -41.68 -57.00   0.00  101
 35  \w    -87.00  -6.00   1.00    1.00    --  -41.68 125.00 -90.00   81
 36  \w     79.00 178.00   1.00    6.00    --  106.01  49.00-172.00   99
 37  \w     80.00 178.00   1.00    6.00    --  106.01  45.00   0.00   98
 38  \w     77.00 178.00   1.00    6.00    --  106.01  61.00 150.00  101
 39  \w     33.00 112.00   1.00    6.00    --  106.01-125.00   0.00   79
 40  \w     80.00 178.00   1.00    6.00    --  106.01  45.00-120.00   98
 41  \w     80.00 178.00   1.00    6.00    --  106.01  45.00 -60.00   98
 42  \w     80.00 178.00   1.00    6.00    --  106.01  45.00  30.00   98
 43  \w     80.00 178.00   1.00    6.00    --  106.01  45.00  90.00   98
 44  \w     80.00 178.00   1.00    6.00    --  106.01  45.00  60.00   98
 45  \w     80.00 178.00   1.00    6.00    --  106.01  45.00 -90.00   98
 46  \w   -115.00 -14.00   1.00    1.00    --  -41.68 -57.00 -60.00  101
 47  \w     14.00 115.00   1.00    1.00    --   41.68  57.00-180.00  101
 48  \w     14.00 115.00   1.00    1.00    --   41.68  57.00  30.00  101
 49  \w     14.00 115.00   1.00    1.00    --   41.68  57.00 -90.00  101
 50  \w      1.00 122.00   1.00    1.00    --   41.68  19.00 -90.00  121
 51  \w     80.00 178.00   1.00    6.00    --  106.01  45.00-150.00   98
 52  \w     33.00 112.00   1.00    6.00    --  106.01-125.00-120.00   79
 53  \w     80.00 178.00   1.00    6.00    --  106.01  45.00 120.00   98
 54  \w     78.00 178.00   1.00    6.00    --  106.01  30.00-180.00  100
 55  \w     80.00 178.00   1.00    6.00    --  106.01  45.00-180.00   98
 56  \w     34.00 135.00   1.00    6.00    --  106.01 -61.00   0.00  101
 57  \w     78.00 178.00   1.00    6.00    --  106.01  30.00-120.00  100
 58  \w     78.00 178.00   1.00    6.00    --  106.01  30.00 -60.00  100
 59  \w     78.00 178.00   1.00    6.00    --  106.01  30.00   0.00  100
 60  \w     80.00 178.00   1.00    6.00    --  106.01  45.00 150.00   98
 61  \w     17.00 116.00   1.00    1.00    --   41.68  38.00-180.00   99
;
_diffrn_measurement_device 'four-circle diffractometer'
_diffrn_measurement_device_type 'SuperNova, Dual, Cu at home/near, Atlas'
_diffrn_measurement_method '\w scans'
_diffrn_orient_matrix_type 'CrysAlisPro convention (1999,Acta A55,543-557)'
_diffrn_orient_matrix_UB_11 -0.0443535000
_diffrn_orient_matrix_UB_12 -0.0232601000
_diffrn_orient_matrix_UB_13 -0.0837447000
_diffrn_orient_matrix_UB_21 0.0736406000
_diffrn_orient_matrix_UB_22 0.0515762000
_diffrn_orient_matrix_UB_23 -0.0444626000
_diffrn_orient_matrix_UB_31 0.0656047000
_diffrn_orient_matrix_UB_32 -0.0736155000
_diffrn_orient_matrix_UB_33 -0.0047130000
_diffrn_radiation_monochromator mirror
_diffrn_radiation_probe x-ray
_diffrn_radiation_type 'Cu K\a'
_diffrn_radiation_wavelength 1.54184
_diffrn_reflns_av_R_equivalents 0.0651
_diffrn_reflns_av_unetI/netI 0.0231
_diffrn_reflns_Laue_measured_fraction_full 1.000
_diffrn_reflns_Laue_measured_fraction_max 0.998
_diffrn_reflns_limit_h_max 17
_diffrn_reflns_limit_h_min -17
_diffrn_reflns_limit_k_max 20
_diffrn_reflns_limit_k_min -20
_diffrn_reflns_limit_l_max 20
_diffrn_reflns_limit_l_min -20
_diffrn_reflns_number 142078
_diffrn_reflns_point_group_measured_fraction_full 1.000
_diffrn_reflns_point_group_measured_fraction_max 0.998
_diffrn_reflns_theta_full 67.684
_diffrn_reflns_theta_max 73.948
_diffrn_reflns_theta_min 3.810
_diffrn_source 'micro-focus sealed X-ray tube'
_diffrn_source_type 'SuperNova (Cu) X-ray Source'
_exptl_absorpt_coefficient_mu 1.067
_exptl_absorpt_correction_T_max 1.000
_exptl_absorpt_correction_T_min 0.551
_exptl_absorpt_correction_type gaussian
_exptl_absorpt_process_details
;
CrysAlisPro 1.171.41.112a (Rigaku Oxford Diffraction, 2021)
Numerical absorption correction based on gaussian integration over
a multifaceted crystal model
Empirical absorption correction using spherical harmonics,
implemented in SCALE3 ABSPACK scaling algorithm.
;
_exptl_crystal_colour 'clear yellowish orange'
_exptl_crystal_colour_lustre clear
_exptl_crystal_colour_modifier yellowish
_exptl_crystal_colour_primary orange
_exptl_crystal_density_diffrn 1.173
_exptl_crystal_description plate
_exptl_crystal_F_000 1440
_exptl_crystal_size_max 0.48
_exptl_crystal_size_mid 0.13
_exptl_crystal_size_min 0.1
_refine_diff_density_max 0.254
_refine_diff_density_min -0.387
_refine_diff_density_rms 0.042
_refine_ls_extinction_method none
_refine_ls_goodness_of_fit_ref 1.032
_refine_ls_hydrogen_treatment constr
_refine_ls_matrix_type full
_refine_ls_number_parameters 432
_refine_ls_number_reflns 7764
_refine_ls_number_restraints 0
_refine_ls_restrained_S_all 1.032
_refine_ls_R_factor_all 0.0505
_refine_ls_R_factor_gt 0.0412
_refine_ls_shift/su_max 0.002
_refine_ls_shift/su_mean 0.000
_refine_ls_structure_factor_coef Fsqd
_refine_ls_weighting_details 'w=1/[\s^2^(Fo^2^)+(0.0674P)^2^+0.6886P] where P=(Fo^2^+2Fc^2^)/3'
_refine_ls_weighting_scheme calc
_refine_ls_wR_factor_gt 0.1146
_refine_ls_wR_factor_ref 0.1253
_reflns_Friedel_coverage 0.000
_reflns_number_gt 6387
_reflns_number_total 7764
_reflns_threshold_expression 'I > 2\s(I)'
_cod_data_source_file d2dt02276a2.cif
_cod_data_source_block nt457_4
_cod_database_code 7711019
_shelx_shelxl_version_number 2018/3
_chemical_oxdiff_formula C42H50CuN2O2
_shelx_space_group_comment
;
The symmetry employed for this shelxl refinement is uniquely defined
by the following loop, which should always be used as a source of
symmetry information in preference to the above space-group names.
They are only intended as comments.
;
_shelx_estimated_absorpt_t_max 0.901
_shelx_estimated_absorpt_t_min 0.628
_olex2_refinement_description
;
1. Fixed Uiso
 At 1.2 times of:
  All C(H) groups, All C(H,H) groups
 At 1.5 times of:
  All C(H,H,H) groups
2.a Ternary CH refined with riding coordinates:
 C10(H10), C13(H13), C22(H22), C25(H25)
2.b Secondary CH2 refined with riding coordinates:
 C2(H2A,H2B), C3(H3A,H3B)
2.c Aromatic/amide H refined with riding coordinates:
 C6(H6), C7(H7), C8(H8), C18(H18), C19(H19), C20(H20), C29(H29), C30(H30),
 C31(H31), C32(H32), C33(H33), C35(H35), C38(H38), C39(H39), C40(H40), C41(H41),
  C42(H42)
2.d Idealised Me refined as rotating group:
 C11(H11A,H11B,H11C), C12(H12A,H12B,H12C), C14(H14A,H14B,H14C), C15(H15A,H15B,
 H15C), C23(H23A,H23B,H23C), C24(H24A,H24B,H24C), C26(H26A,H26B,H26C), C27(H27A,
 H27B,H27C)
;
_olex2_date_sample_data_collection 2022-08-01
_olex2_exptl_crystal_mounting_method 'Mounted on a LythoLoop'
_olex2_submission_special_instructions 'No special instructions were received'
_oxdiff_exptl_absorpt_empirical_details
;
Empirical correction (ABSPACK) includes:
- Absorption correction using spherical harmonics
- Frame scaling
;
_oxdiff_exptl_absorpt_empirical_full_max 1.739
_oxdiff_exptl_absorpt_empirical_full_min 0.620

loop_
_space_group_symop_operation_xyz
'x, y, z'
'-x+1/2, y+1/2, -z+1/2'
'-x, -y, -z'
'x-1/2, -y-1/2, z-1/2'

loop_
_atom_site_label
_atom_site_type_symbol
_atom_site_fract_x
_atom_site_fract_y
_atom_site_fract_z
_atom_site_U_iso_or_equiv
_atom_site_adp_type
_atom_site_occupancy
_atom_site_site_symmetry_order
_atom_site_calc_flag
_atom_site_refinement_flags_posn
_atom_site_refinement_flags_adp
_atom_site_refinement_flags_occupancy
_atom_site_disorder_assembly
_atom_site_disorder_group
Cu1 Cu 0.23716(2) 0.63093(2) 0.77411(2) 0.05438(10) Uani 1 1 d . . . . .
O1 O 0.37375(10) 0.64845(10) 0.79624(9) 0.0663(4) Uani 1 1 d . . . . .
O2 O 0.26284(10) 0.61239(9) 0.65676(8) 0.0605(3) Uani 1 1 d . . . . .
N1 N 0.08542(10) 0.70125(8) 0.86109(9) 0.0488(3) Uani 1 1 d . . . . .
N2 N 0.09860(10) 0.57449(8) 0.88953(9) 0.0488(3) Uani 1 1 d . . . . .
C1 C 0.13507(11) 0.63462(9) 0.84482(9) 0.0434(3) Uani 1 1 d . . . . .
C2 C 0.00788(14) 0.68746(11) 0.91821(13) 0.0604(4) Uani 1 1 d . . . . .
H2A H -0.052528 0.694053 0.890789 0.072 Uiso 1 1 calc R U . . .
H2B H 0.011619 0.723774 0.964965 0.072 Uiso 1 1 calc R U . . .
C3 C 0.02347(15) 0.60113(11) 0.94440(13) 0.0597(4) Uani 1 1 d . . . . .
H3A H 0.043098 0.597921 1.001754 0.072 Uiso 1 1 calc R U . . .
H3B H -0.032913 0.569180 0.936317 0.072 Uiso 1 1 calc R U . . .
C4 C 0.10523(12) 0.77904(9) 0.82664(10) 0.0480(3) Uani 1 1 d . . . . .
C5 C 0.06283(15) 0.80107(11) 0.75200(11) 0.0570(4) Uani 1 1 d . . . . .
C6 C 0.08326(18) 0.87731(13) 0.72119(13) 0.0677(5) Uani 1 1 d . . . . .
H6 H 0.056256 0.893697 0.671487 0.081 Uiso 1 1 calc R U . . .
C7 C 0.14287(18) 0.92898(12) 0.76312(14) 0.0703(5) Uani 1 1 d . . . . .
H7 H 0.155138 0.979825 0.741698 0.084 Uiso 1 1 calc R U . . .
C8 C 0.18390(16) 0.90595(12) 0.83576(14) 0.0650(5) Uani 1 1 d . . . . .
H8 H 0.224164 0.941321 0.863168 0.078 Uiso 1 1 calc R U . . .
C9 C 0.16647(13) 0.83019(11) 0.86964(12) 0.0543(4) Uani 1 1 d . . . . .
C10 C -0.00116(18) 0.74482(14) 0.70371(13) 0.0718(5) Uani 1 1 d . . . . .
H10 H -0.010500 0.696274 0.737007 0.086 Uiso 1 1 calc R U . . .
C11 C 0.0439(2) 0.7192(2) 0.62293(18) 0.1034(10) Uani 1 1 d . . . . .
H11A H 0.005242 0.679295 0.596326 0.155 Uiso 1 1 calc R U . . .
H11B H 0.104932 0.696949 0.634168 0.155 Uiso 1 1 calc R U . . .
H11C H 0.049796 0.765202 0.587525 0.155 Uiso 1 1 calc R U . . .
C12 C -0.0971(2) 0.7824(2) 0.6872(2) 0.1007(9) Uani 1 1 d . . . . .
H12A H -0.090072 0.829237 0.653078 0.151 Uiso 1 1 calc R U . . .
H12B H -0.124846 0.797630 0.738445 0.151 Uiso 1 1 calc R U . . .
H12C H -0.136839 0.743988 0.659503 0.151 Uiso 1 1 calc R U . . .
C13 C 0.21557(16) 0.80432(13) 0.94901(14) 0.0672(5) Uani 1 1 d . . . . .
H13 H 0.193886 0.749523 0.960796 0.081 Uiso 1 1 calc R U . . .
C14 C 0.1896(3) 0.8546(3) 1.02110(18) 0.154(2) Uani 1 1 d . . . . .
H14A H 0.218449 0.832897 1.070076 0.231 Uiso 1 1 calc R U . . .
H14B H 0.122659 0.854510 1.026893 0.231 Uiso 1 1 calc R U . . .
H14C H 0.211083 0.908806 1.012858 0.231 Uiso 1 1 calc R U . . .
C15 C 0.3187(2) 0.7996(3) 0.9407(2) 0.1289(16) Uani 1 1 d . . . . .
H15A H 0.344542 0.853045 0.940367 0.193 Uiso 1 1 calc R U . . .
H15B H 0.333579 0.772896 0.890025 0.193 Uiso 1 1 calc R U . . .
H15C H 0.344871 0.769873 0.986180 0.193 Uiso 1 1 calc R U . . .
C16 C 0.13491(13) 0.49372(10) 0.89218(11) 0.0523(4) Uani 1 1 d . . . . .
C17 C 0.21137(15) 0.47532(12) 0.94295(14) 0.0633(5) Uani 1 1 d . . . . .
C18 C 0.2413(2) 0.39544(15) 0.94493(19) 0.0864(7) Uani 1 1 d . . . . .
H18 H 0.291940 0.381471 0.978677 0.104 Uiso 1 1 calc R U . . .
C19 C 0.1983(2) 0.33711(15) 0.8988(2) 0.1003(9) Uani 1 1 d . . . . .
H19 H 0.220055 0.284294 0.901057 0.120 Uiso 1 1 calc R U . . .
C20 C 0.1236(2) 0.35634(15) 0.8494(2) 0.0942(9) Uani 1 1 d . . . . .
H20 H 0.094768 0.316155 0.818219 0.113 Uiso 1 1 calc R U . . .
C21 C 0.08963(16) 0.43468(13) 0.84465(15) 0.0684(5) Uani 1 1 d . . . . .
C22 C 0.26213(18) 0.53772(15) 0.99532(17) 0.0790(6) Uani 1 1 d . . . . .
H22 H 0.234084 0.590447 0.983425 0.095 Uiso 1 1 calc R U . . .
C23 C 0.3660(2) 0.5427(2) 0.9767(2) 0.1097(10) Uani 1 1 d . . . . .
H23A H 0.396696 0.494515 0.995609 0.165 Uiso 1 1 calc R U . . .
H23B H 0.392764 0.588534 1.004379 0.165 Uiso 1 1 calc R U . . .
H23C H 0.374180 0.548190 0.918369 0.165 Uiso 1 1 calc R U . . .
C24 C 0.2502(3) 0.5205(3) 1.0871(2) 0.1412(17) Uani 1 1 d . . . . .
H24A H 0.186837 0.503909 1.097000 0.212 Uiso 1 1 calc R U . . .
H24B H 0.263782 0.568477 1.118145 0.212 Uiso 1 1 calc R U . . .
H24C H 0.292633 0.478451 1.103749 0.212 Uiso 1 1 calc R U . . .
C25 C 0.00846(19) 0.45517(17) 0.78776(17) 0.0848(7) Uani 1 1 d . . . . .
H25 H -0.021110 0.503887 0.809593 0.102 Uiso 1 1 calc R U . . .
C26 C -0.0671(3) 0.3895(3) 0.7846(3) 0.1242(13) Uani 1 1 d . . . . .
H26A H -0.046754 0.346305 0.749718 0.186 Uiso 1 1 calc R U . . .
H26B H -0.124519 0.411710 0.762996 0.186 Uiso 1 1 calc R U . . .
H26C H -0.077311 0.369187 0.839172 0.186 Uiso 1 1 calc R U . . .
C27 C 0.0430(3) 0.4754(3) 0.7021(2) 0.1303(14) Uani 1 1 d . . . . .
H27A H 0.089160 0.517469 0.705818 0.195 Uiso 1 1 calc R U . . .
H27B H -0.008882 0.493291 0.668468 0.195 Uiso 1 1 calc R U . . .
H27C H 0.070504 0.428395 0.677901 0.195 Uiso 1 1 calc R U . . .
C28 C 0.53550(14) 0.66134(12) 0.77916(12) 0.0587(4) Uani 1 1 d . . . . .
C29 C 0.61729(17) 0.63923(18) 0.73968(16) 0.0818(7) Uani 1 1 d . . . . .
H29 H 0.613885 0.610565 0.690492 0.098 Uiso 1 1 calc R U . . .
C30 C 0.7040(2) 0.6596(3) 0.7731(2) 0.1088(11) Uani 1 1 d . . . . .
H30 H 0.758525 0.643966 0.746520 0.131 Uiso 1 1 calc R U . . .
C31 C 0.7099(2) 0.7026(2) 0.8449(2) 0.1055(10) Uani 1 1 d . . . . .
H31 H 0.768198 0.718209 0.865679 0.127 Uiso 1 1 calc R U . . .
C32 C 0.63078(19) 0.72237(19) 0.88563(17) 0.0873(7) Uani 1 1 d . . . . .
H32 H 0.635148 0.750124 0.935316 0.105 Uiso 1 1 calc R U . . .
C33 C 0.54396(16) 0.70168(14) 0.85400(14) 0.0697(5) Uani 1 1 d . . . . .
H33 H 0.490249 0.714845 0.883061 0.084 Uiso 1 1 calc R U . . .
C34 C 0.43931(13) 0.64501(11) 0.74493(12) 0.0534(4) Uani 1 1 d . . . . .
C35 C 0.42729(14) 0.62904(11) 0.66056(12) 0.0561(4) Uani 1 1 d . . . . .
H35 H 0.480718 0.628678 0.628219 0.067 Uiso 1 1 calc R U . . .
C36 C 0.34140(14) 0.61368(10) 0.62147(11) 0.0526(4) Uani 1 1 d . . . . .
C37 C 0.33788(15) 0.59737(11) 0.53013(12) 0.0589(4) Uani 1 1 d . . . . .
C38 C 0.4166(2) 0.58639(17) 0.48262(15) 0.0810(7) Uani 1 1 d . . . . .
H38 H 0.475825 0.589143 0.507152 0.097 Uiso 1 1 calc R U . . .
C39 C 0.4083(3) 0.57125(19) 0.39842(16) 0.0964(9) Uani 1 1 d . . . . .
H39 H 0.462010 0.565155 0.367007 0.116 Uiso 1 1 calc R U . . .
C40 C 0.3227(3) 0.5654(2) 0.36217(15) 0.0990(9) Uani 1 1 d . . . . .
H40 H 0.317188 0.554451 0.306109 0.119 Uiso 1 1 calc R U . . .
C41 C 0.2443(3) 0.5756(3) 0.40848(18) 0.1232(14) Uani 1 1 d . . . . .
H41 H 0.185347 0.572238 0.383437 0.148 Uiso 1 1 calc R U . . .
C42 C 0.2512(2) 0.5908(2) 0.49187(16) 0.0964(9) Uani 1 1 d . . . . .
H42 H 0.196940 0.596690 0.522564 0.116 Uiso 1 1 calc R U . . .

loop_
_atom_site_aniso_label
_atom_site_aniso_U_11
_atom_site_aniso_U_22
_atom_site_aniso_U_33
_atom_site_aniso_U_23
_atom_site_aniso_U_13
_atom_site_aniso_U_12
Cu1 0.05531(17) 0.04565(16) 0.06267(17) 0.00006(10) 0.01934(12) 0.00310(10)
O1 0.0560(7) 0.0830(10) 0.0604(7) -0.0132(7) 0.0126(6) -0.0040(7)
O2 0.0563(7) 0.0693(8) 0.0561(7) -0.0050(6) 0.0112(5) 0.0057(6)
N1 0.0530(8) 0.0383(7) 0.0555(7) 0.0040(5) 0.0149(6) 0.0021(5)
N2 0.0535(8) 0.0365(7) 0.0565(7) 0.0020(5) 0.0108(6) -0.0011(5)
C1 0.0470(8) 0.0367(7) 0.0466(7) -0.0009(6) 0.0032(6) -0.0014(6)
C2 0.0580(10) 0.0510(10) 0.0727(11) 0.0060(8) 0.0243(9) 0.0044(8)
C3 0.0645(11) 0.0493(10) 0.0659(10) 0.0054(8) 0.0232(9) -0.0020(8)
C4 0.0539(9) 0.0359(7) 0.0544(8) 0.0029(6) 0.0113(7) 0.0046(6)
C5 0.0692(11) 0.0478(9) 0.0541(9) 0.0030(7) 0.0071(8) 0.0009(8)
C6 0.0884(15) 0.0549(11) 0.0600(10) 0.0134(8) 0.0049(10) 0.0032(10)
C7 0.0909(15) 0.0428(10) 0.0775(12) 0.0110(9) 0.0162(11) -0.0021(9)
C8 0.0724(12) 0.0421(9) 0.0807(13) -0.0011(8) 0.0063(10) -0.0072(8)
C9 0.0576(10) 0.0432(9) 0.0621(10) 0.0012(7) 0.0059(8) 0.0021(7)
C10 0.0882(15) 0.0641(12) 0.0629(11) 0.0017(9) -0.0086(10) -0.0057(11)
C11 0.098(2) 0.124(3) 0.0885(17) -0.0385(17) -0.0103(15) 0.0125(18)
C12 0.0766(17) 0.123(3) 0.1019(19) -0.0155(18) -0.0030(14) -0.0049(16)
C13 0.0696(12) 0.0606(11) 0.0712(12) 0.0002(9) -0.0073(9) 0.0021(9)
C14 0.155(4) 0.243(5) 0.0629(15) -0.026(2) -0.0030(18) 0.111(4)
C15 0.0825(19) 0.217(5) 0.0864(18) -0.020(2) -0.0095(15) 0.057(2)
C16 0.0592(10) 0.0353(8) 0.0627(9) 0.0008(7) 0.0094(8) -0.0029(7)
C17 0.0667(12) 0.0475(10) 0.0757(12) 0.0081(8) 0.0038(9) 0.0020(8)
C18 0.0928(18) 0.0535(12) 0.1127(19) 0.0154(12) -0.0021(15) 0.0141(11)
C19 0.109(2) 0.0431(12) 0.149(3) 0.0018(14) 0.008(2) 0.0109(12)
C20 0.103(2) 0.0466(12) 0.134(2) -0.0217(13) 0.0069(18) -0.0076(12)
C21 0.0722(13) 0.0492(10) 0.0838(13) -0.0132(9) 0.0055(10) -0.0058(9)
C22 0.0785(15) 0.0660(13) 0.0921(15) 0.0002(11) -0.0180(12) 0.0022(11)
C23 0.094(2) 0.132(3) 0.103(2) 0.002(2) -0.0023(16) -0.0353(19)
C24 0.141(3) 0.190(5) 0.093(2) -0.034(3) 0.018(2) -0.061(3)
C25 0.0843(16) 0.0782(15) 0.0916(16) -0.0277(13) -0.0082(13) -0.0054(12)
C26 0.100(2) 0.138(3) 0.134(3) -0.040(2) -0.011(2) -0.034(2)
C27 0.133(3) 0.151(4) 0.106(2) 0.013(2) -0.022(2) -0.019(3)
C28 0.0548(10) 0.0573(10) 0.0641(10) 0.0087(8) 0.0072(8) -0.0031(8)
C29 0.0586(12) 0.113(2) 0.0738(13) 0.0060(13) 0.0099(10) 0.0013(12)
C30 0.0549(13) 0.176(3) 0.0958(19) 0.012(2) 0.0118(12) -0.0021(17)
C31 0.0677(16) 0.151(3) 0.0975(19) 0.022(2) -0.0150(14) -0.0254(17)
C32 0.0795(16) 0.103(2) 0.0794(14) 0.0058(13) -0.0117(12) -0.0164(14)
C33 0.0653(12) 0.0731(13) 0.0709(12) 0.0021(10) -0.0008(9) -0.0022(10)
C34 0.0538(9) 0.0444(8) 0.0622(9) 0.0005(7) 0.0098(8) -0.0010(7)
C35 0.0554(10) 0.0561(10) 0.0571(9) -0.0005(7) 0.0143(8) 0.0003(7)
C36 0.0610(10) 0.0418(8) 0.0554(9) 0.0016(7) 0.0109(7) 0.0052(7)
C37 0.0746(12) 0.0480(9) 0.0545(9) 0.0032(7) 0.0100(8) 0.0075(8)
C38 0.0855(16) 0.0895(17) 0.0686(12) -0.0159(11) 0.0243(11) -0.0186(13)
C39 0.124(2) 0.097(2) 0.0693(14) -0.0130(13) 0.0397(15) -0.0206(17)
C40 0.146(3) 0.099(2) 0.0520(11) 0.0011(12) 0.0009(15) 0.0124(19)
C41 0.127(3) 0.175(4) 0.0671(15) -0.0151(19) -0.0235(16) 0.054(3)
C42 0.0834(17) 0.140(3) 0.0659(13) -0.0109(14) -0.0076(12) 0.0379(17)

loop_
_atom_type_symbol
_atom_type_description
_atom_type_scat_dispersion_real
_atom_type_scat_dispersion_imag
_atom_type_scat_source
C C 0.0181 0.0091 'International Tables Vol C Tables 4.2.6.8 and 6.1.1.4'
H H 0.0000 0.0000 'International Tables Vol C Tables 4.2.6.8 and 6.1.1.4'
Cu Cu -1.9646 0.5888 'International Tables Vol C Tables 4.2.6.8 and 6.1.1.4'
N N 0.0311 0.0180 'International Tables Vol C Tables 4.2.6.8 and 6.1.1.4'
O O 0.0492 0.0322 'International Tables Vol C Tables 4.2.6.8 and 6.1.1.4'

loop_
_exptl_crystal_face_index_h
_exptl_crystal_face_index_k
_exptl_crystal_face_index_l
_exptl_crystal_face_perp_dist
-8 1 6 0.0515
8 -1 -6 0.0515
-5 9 0 0.1812
4 -9 1 0.1479
3 -2 10 0.0581
-3 2 -10 0.0581
-9 1 -1 0.0510
9 2 2 0.0704
9 -3 1 0.0548

loop_
_geom_angle_atom_site_label_1
_geom_angle_atom_site_label_2
_geom_angle_atom_site_label_3
_geom_angle
_geom_angle_site_symmetry_1
_geom_angle_site_symmetry_3
_geom_angle_publ_flag
O2 Cu1 O1 90.24(6) . . ?
C1 Cu1 O1 130.59(6) . . ?
C1 Cu1 O2 139.16(7) . . ?
C34 O1 Cu1 127.12(13) . . ?
C36 O2 Cu1 127.76(13) . . ?
C1 N1 C2 113.49(14) . . ?
C1 N1 C4 123.91(13) . . ?
C4 N1 C2 122.60(14) . . ?
C1 N2 C3 113.20(14) . . ?
C1 N2 C16 124.61(14) . . ?
C16 N2 C3 121.82(14) . . ?
N1 C1 Cu1 124.45(11) . . ?
N1 C1 N2 107.33(14) . . ?
N2 C1 Cu1 128.20(12) . . ?
N1 C2 H2A 111.3 . . ?
N1 C2 H2B 111.3 . . ?
N1 C2 C3 102.50(14) . . ?
H2A C2 H2B 109.2 . . ?
C3 C2 H2A 111.3 . . ?
C3 C2 H2B 111.3 . . ?
N2 C3 C2 102.74(13) . . ?
N2 C3 H3A 111.2 . . ?
N2 C3 H3B 111.2 . . ?
C2 C3 H3A 111.2 . . ?
C2 C3 H3B 111.2 . . ?
H3A C3 H3B 109.1 . . ?
C5 C4 N1 119.24(16) . . ?
C5 C4 C9 122.34(16) . . ?
C9 C4 N1 118.42(15) . . ?
C4 C5 C10 122.57(17) . . ?
C6 C5 C4 117.36(19) . . ?
C6 C5 C10 120.05(19) . . ?
C5 C6 H6 119.4 . . ?
C7 C6 C5 121.2(2) . . ?
C7 C6 H6 119.4 . . ?
C6 C7 H7 119.8 . . ?
C8 C7 C6 120.43(19) . . ?
C8 C7 H7 119.8 . . ?
C7 C8 H8 119.5 . . ?
C7 C8 C9 121.1(2) . . ?
C9 C8 H8 119.5 . . ?
C4 C9 C13 121.96(17) . . ?
C8 C9 C4 117.61(18) . . ?
C8 C9 C13 120.40(19) . . ?
C5 C10 H10 107.8 . . ?
C5 C10 C11 111.0(2) . . ?
C5 C10 C12 111.8(2) . . ?
C11 C10 H10 107.8 . . ?
C12 C10 H10 107.8 . . ?
C12 C10 C11 110.4(2) . . ?
C10 C11 H11A 109.5 . . ?
C10 C11 H11B 109.5 . . ?
C10 C11 H11C 109.5 . . ?
H11A C11 H11B 109.5 . . ?
H11A C11 H11C 109.5 . . ?
H11B C11 H11C 109.5 . . ?
C10 C12 H12A 109.5 . . ?
C10 C12 H12B 109.5 . . ?
C10 C12 H12C 109.5 . . ?
H12A C12 H12B 109.5 . . ?
H12A C12 H12C 109.5 . . ?
H12B C12 H12C 109.5 . . ?
C9 C13 H13 106.5 . . ?
C14 C13 C9 113.1(2) . . ?
C14 C13 H13 106.5 . . ?
C15 C13 C9 112.6(2) . . ?
C15 C13 H13 106.5 . . ?
C15 C13 C14 111.0(3) . . ?
C13 C14 H14A 109.5 . . ?
C13 C14 H14B 109.5 . . ?
C13 C14 H14C 109.5 . . ?
H14A C14 H14B 109.5 . . ?
H14A C14 H14C 109.5 . . ?
H14B C14 H14C 109.5 . . ?
C13 C15 H15A 109.5 . . ?
C13 C15 H15B 109.5 . . ?
C13 C15 H15C 109.5 . . ?
H15A C15 H15B 109.5 . . ?
H15A C15 H15C 109.5 . . ?
H15B C15 H15C 109.5 . . ?
C17 C16 N2 120.08(16) . . ?
C17 C16 C21 121.65(18) . . ?
C21 C16 N2 118.25(18) . . ?
C16 C17 C18 117.3(2) . . ?
C16 C17 C22 123.09(18) . . ?
C18 C17 C22 119.6(2) . . ?
C17 C18 H18 119.1 . . ?
C19 C18 C17 121.9(3) . . ?
C19 C18 H18 119.1 . . ?
C18 C19 H19 120.1 . . ?
C20 C19 C18 119.9(2) . . ?
C20 C19 H19 120.1 . . ?
C19 C20 H20 119.3 . . ?
C19 C20 C21 121.4(2) . . ?
C21 C20 H20 119.3 . . ?
C16 C21 C25 121.6(2) . . ?
C20 C21 C16 117.8(2) . . ?
C20 C21 C25 120.6(2) . . ?
C17 C22 H22 108.0 . . ?
C17 C22 C24 111.1(2) . . ?
C23 C22 C17 112.6(2) . . ?
C23 C22 H22 108.0 . . ?
C23 C22 C24 109.0(3) . . ?
C24 C22 H22 108.0 . . ?
C22 C23 H23A 109.5 . . ?
C22 C23 H23B 109.5 . . ?
C22 C23 H23C 109.5 . . ?
H23A C23 H23B 109.5 . . ?
H23A C23 H23C 109.5 . . ?
H23B C23 H23C 109.5 . . ?
C22 C24 H24A 109.5 . . ?
C22 C24 H24B 109.5 . . ?
C22 C24 H24C 109.5 . . ?
H24A C24 H24B 109.5 . . ?
H24A C24 H24C 109.5 . . ?
H24B C24 H24C 109.5 . . ?
C21 C25 H25 107.1 . . ?
C21 C25 C26 113.1(3) . . ?
C21 C25 C27 110.8(3) . . ?
C26 C25 H25 107.1 . . ?
C27 C25 H25 107.1 . . ?
C27 C25 C26 111.3(3) . . ?
C25 C26 H26A 109.5 . . ?
C25 C26 H26B 109.5 . . ?
C25 C26 H26C 109.5 . . ?
H26A C26 H26B 109.5 . . ?
H26A C26 H26C 109.5 . . ?
H26B C26 H26C 109.5 . . ?
C25 C27 H27A 109.5 . . ?
C25 C27 H27B 109.5 . . ?
C25 C27 H27C 109.5 . . ?
H27A C27 H27B 109.5 . . ?
H27A C27 H27C 109.5 . . ?
H27B C27 H27C 109.5 . . ?
C29 C28 C33 117.8(2) . . ?
C29 C28 C34 123.4(2) . . ?
C33 C28 C34 118.70(18) . . ?
C28 C29 H29 119.8 . . ?
C30 C29 C28 120.4(3) . . ?
C30 C29 H29 119.8 . . ?
C29 C30 H30 119.8 . . ?
C31 C30 C29 120.4(3) . . ?
C31 C30 H30 119.8 . . ?
C30 C31 H31 120.0 . . ?
C32 C31 C30 120.0(3) . . ?
C32 C31 H31 120.0 . . ?
C31 C32 H32 119.8 . . ?
C31 C32 C33 120.4(3) . . ?
C33 C32 H32 119.8 . . ?
C28 C33 H33 119.6 . . ?
C32 C33 C28 120.9(2) . . ?
C32 C33 H33 119.6 . . ?
O1 C34 C28 115.41(17) . . ?
O1 C34 C35 124.82(18) . . ?
C35 C34 C28 119.76(17) . . ?
C34 C35 H35 117.5 . . ?
C36 C35 C34 125.03(17) . . ?
C36 C35 H35 117.5 . . ?
O2 C36 C35 125.01(17) . . ?
O2 C36 C37 115.09(18) . . ?
C35 C36 C37 119.89(17) . . ?
C38 C37 C36 123.8(2) . . ?
C42 C37 C36 118.4(2) . . ?
C42 C37 C38 117.8(2) . . ?
C37 C38 H38 119.6 . . ?
C37 C38 C39 120.9(3) . . ?
C39 C38 H38 119.6 . . ?
C38 C39 H39 119.9 . . ?
C40 C39 C38 120.3(3) . . ?
C40 C39 H39 119.9 . . ?
C39 C40 H40 120.3 . . ?
C39 C40 C41 119.5(2) . . ?
C41 C40 H40 120.3 . . ?
C40 C41 H41 119.5 . . ?
C40 C41 C42 121.0(3) . . ?
C42 C41 H41 119.5 . . ?
C37 C42 H42 119.7 . . ?
C41 C42 C37 120.6(3) . . ?
C41 C42 H42 119.7 . . ?

loop_
_geom_bond_atom_site_label_1
_geom_bond_atom_site_label_2
_geom_bond_distance
_geom_bond_site_symmetry_2
_geom_bond_publ_flag
Cu1 O1 1.9953(15) . ?
Cu1 O2 1.9682(13) . ?
Cu1 C1 1.8651(16) . ?
O1 C34 1.261(2) . ?
O2 C36 1.264(2) . ?
N1 C1 1.340(2) . ?
N1 C2 1.469(2) . ?
N1 C4 1.436(2) . ?
N2 C1 1.342(2) . ?
N2 C3 1.469(2) . ?
N2 C16 1.437(2) . ?
C2 H2A 0.9700 . ?
C2 H2B 0.9700 . ?
C2 C3 1.510(3) . ?
C3 H3A 0.9700 . ?
C3 H3B 0.9700 . ?
C4 C5 1.395(3) . ?
C4 C9 1.398(3) . ?
C5 C6 1.392(3) . ?
C5 C10 1.516(3) . ?
C6 H6 0.9300 . ?
C6 C7 1.380(3) . ?
C7 H7 0.9300 . ?
C7 C8 1.364(3) . ?
C8 H8 0.9300 . ?
C8 C9 1.396(3) . ?
C9 C13 1.520(3) . ?
C10 H10 0.9800 . ?
C10 C11 1.527(3) . ?
C10 C12 1.523(4) . ?
C11 H11A 0.9600 . ?
C11 H11B 0.9600 . ?
C11 H11C 0.9600 . ?
C12 H12A 0.9600 . ?
C12 H12B 0.9600 . ?
C12 H12C 0.9600 . ?
C13 H13 0.9800 . ?
C13 C14 1.487(4) . ?
C13 C15 1.479(4) . ?
C14 H14A 0.9600 . ?
C14 H14B 0.9600 . ?
C14 H14C 0.9600 . ?
C15 H15A 0.9600 . ?
C15 H15B 0.9600 . ?
C15 H15C 0.9600 . ?
C16 C17 1.391(3) . ?
C16 C21 1.399(3) . ?
C17 C18 1.392(3) . ?
C17 C22 1.517(3) . ?
C18 H18 0.9300 . ?
C18 C19 1.364(4) . ?
C19 H19 0.9300 . ?
C19 C20 1.362(5) . ?
C20 H20 0.9300 . ?
C20 C21 1.389(3) . ?
C21 C25 1.509(4) . ?
C22 H22 0.9800 . ?
C22 C23 1.516(4) . ?
C22 C24 1.528(4) . ?
C23 H23A 0.9600 . ?
C23 H23B 0.9600 . ?
C23 H23C 0.9600 . ?
C24 H24A 0.9600 . ?
C24 H24B 0.9600 . ?
C24 H24C 0.9600 . ?
C25 H25 0.9800 . ?
C25 C26 1.532(4) . ?
C25 C27 1.518(5) . ?
C26 H26A 0.9600 . ?
C26 H26B 0.9600 . ?
C26 H26C 0.9600 . ?
C27 H27A 0.9600 . ?
C27 H27B 0.9600 . ?
C27 H27C 0.9600 . ?
C28 C29 1.386(3) . ?
C28 C33 1.391(3) . ?
C28 C34 1.497(3) . ?
C29 H29 0.9300 . ?
C29 C30 1.384(4) . ?
C30 H30 0.9300 . ?
C30 C31 1.368(5) . ?
C31 H31 0.9300 . ?
C31 C32 1.354(4) . ?
C32 H32 0.9300 . ?
C32 C33 1.377(3) . ?
C33 H33 0.9300 . ?
C34 C35 1.403(3) . ?
C35 H35 0.9300 . ?
C35 C36 1.395(3) . ?
C36 C37 1.507(3) . ?
C37 C38 1.380(3) . ?
C37 C42 1.380(4) . ?
C38 H38 0.9300 . ?
C38 C39 1.393(4) . ?
C39 H39 0.9300 . ?
C39 C40 1.351(5) . ?
C40 H40 0.9300 . ?
C40 C41 1.364(5) . ?
C41 H41 0.9300 . ?
C41 C42 1.379(4) . ?
C42 H42 0.9300 . ?

loop_
_geom_torsion_atom_site_label_1
_geom_torsion_atom_site_label_2
_geom_torsion_atom_site_label_3
_geom_torsion_atom_site_label_4
_geom_torsion
_geom_torsion_site_symmetry_1
_geom_torsion_site_symmetry_2
_geom_torsion_site_symmetry_3
_geom_torsion_site_symmetry_4
_geom_torsion_publ_flag
Cu1 O1 C34 C28 179.70(13) . . . . ?
Cu1 O1 C34 C35 1.1(3) . . . . ?
Cu1 O2 C36 C35 0.0(3) . . . . ?
Cu1 O2 C36 C37 -179.73(12) . . . . ?
O1 Cu1 C1 N1 89.27(16) . . . . ?
O1 Cu1 C1 N2 -89.20(17) . . . . ?
O1 C34 C35 C36 -0.9(3) . . . . ?
O2 Cu1 C1 N1 -89.63(16) . . . . ?
O2 Cu1 C1 N2 91.90(17) . . . . ?
O2 C36 C37 C38 -171.8(2) . . . . ?
O2 C36 C37 C42 6.4(3) . . . . ?
N1 C2 C3 N2 -8.1(2) . . . . ?
N1 C4 C5 C6 179.40(17) . . . . ?
N1 C4 C5 C10 -2.2(3) . . . . ?
N1 C4 C9 C8 -179.17(16) . . . . ?
N1 C4 C9 C13 2.9(3) . . . . ?
N2 C16 C17 C18 177.9(2) . . . . ?
N2 C16 C17 C22 -2.0(3) . . . . ?
N2 C16 C21 C20 -178.2(2) . . . . ?
N2 C16 C21 C25 3.7(3) . . . . ?
C1 N1 C2 C3 6.6(2) . . . . ?
C1 N1 C4 C5 89.7(2) . . . . ?
C1 N1 C4 C9 -90.5(2) . . . . ?
C1 N2 C3 C2 8.0(2) . . . . ?
C1 N2 C16 C17 81.4(2) . . . . ?
C1 N2 C16 C21 -100.5(2) . . . . ?
C2 N1 C1 Cu1 179.36(13) . . . . ?
C2 N1 C1 N2 -1.9(2) . . . . ?
C2 N1 C4 C5 -90.4(2) . . . . ?
C2 N1 C4 C9 89.4(2) . . . . ?
C3 N2 C1 Cu1 174.59(14) . . . . ?
C3 N2 C1 N1 -4.1(2) . . . . ?
C3 N2 C16 C17 -91.1(2) . . . . ?
C3 N2 C16 C21 87.0(2) . . . . ?
C4 N1 C1 Cu1 -0.7(2) . . . . ?
C4 N1 C1 N2 178.03(15) . . . . ?
C4 N1 C2 C3 -173.29(17) . . . . ?
C4 C5 C6 C7 -0.2(3) . . . . ?
C4 C5 C10 C11 -112.2(2) . . . . ?
C4 C5 C10 C12 124.0(2) . . . . ?
C4 C9 C13 C14 -118.0(3) . . . . ?
C4 C9 C13 C15 115.2(3) . . . . ?
C5 C4 C9 C8 0.6(3) . . . . ?
C5 C4 C9 C13 -177.33(18) . . . . ?
C5 C6 C7 C8 0.6(4) . . . . ?
C6 C5 C10 C11 66.1(3) . . . . ?
C6 C5 C10 C12 -57.6(3) . . . . ?
C6 C7 C8 C9 -0.3(4) . . . . ?
C7 C8 C9 C4 -0.3(3) . . . . ?
C7 C8 C9 C13 177.7(2) . . . . ?
C8 C9 C13 C14 64.1(4) . . . . ?
C8 C9 C13 C15 -62.7(3) . . . . ?
C9 C4 C5 C6 -0.4(3) . . . . ?
C9 C4 C5 C10 177.96(19) . . . . ?
C10 C5 C6 C7 -178.6(2) . . . . ?
C16 N2 C1 Cu1 1.6(3) . . . . ?
C16 N2 C1 N1 -177.12(16) . . . . ?
C16 N2 C3 C2 -178.78(17) . . . . ?
C16 C17 C18 C19 0.5(4) . . . . ?
C16 C17 C22 C23 -122.8(3) . . . . ?
C16 C17 C22 C24 114.6(3) . . . . ?
C16 C21 C25 C26 -143.5(3) . . . . ?
C16 C21 C25 C27 90.8(3) . . . . ?
C17 C16 C21 C20 -0.2(3) . . . . ?
C17 C16 C21 C25 -178.2(2) . . . . ?
C17 C18 C19 C20 -0.4(5) . . . . ?
C18 C17 C22 C23 57.4(3) . . . . ?
C18 C17 C22 C24 -65.2(4) . . . . ?
C18 C19 C20 C21 0.1(5) . . . . ?
C19 C20 C21 C16 0.2(4) . . . . ?
C19 C20 C21 C25 178.3(3) . . . . ?
C20 C21 C25 C26 38.5(4) . . . . ?
C20 C21 C25 C27 -87.2(4) . . . . ?
C21 C16 C17 C18 -0.2(3) . . . . ?
C21 C16 C17 C22 -180.0(2) . . . . ?
C22 C17 C18 C19 -179.7(3) . . . . ?
C28 C29 C30 C31 -0.8(5) . . . . ?
C28 C34 C35 C36 -179.42(17) . . . . ?
C29 C28 C33 C32 3.1(3) . . . . ?
C29 C28 C34 O1 161.6(2) . . . . ?
C29 C28 C34 C35 -19.7(3) . . . . ?
C29 C30 C31 C32 2.9(6) . . . . ?
C30 C31 C32 C33 -2.0(5) . . . . ?
C31 C32 C33 C28 -1.1(4) . . . . ?
C33 C28 C29 C30 -2.2(4) . . . . ?
C33 C28 C34 O1 -19.2(3) . . . . ?
C33 C28 C34 C35 159.45(19) . . . . ?
C34 C28 C29 C30 177.0(3) . . . . ?
C34 C28 C33 C32 -176.1(2) . . . . ?
C34 C35 C36 O2 0.3(3) . . . . ?
C34 C35 C36 C37 179.98(17) . . . . ?
C35 C36 C37 C38 8.5(3) . . . . ?
C35 C36 C37 C42 -173.3(2) . . . . ?
C36 C37 C38 C39 179.8(2) . . . . ?
C36 C37 C42 C41 -179.7(3) . . . . ?
C37 C38 C39 C40 -1.4(5) . . . . ?
C38 C37 C42 C41 -1.4(5) . . . . ?
C38 C39 C40 C41 1.0(5) . . . . ?
C39 C40 C41 C42 -0.8(6) . . . . ?
C40 C41 C42 C37 1.1(6) . . . . ?
C42 C37 C38 C39 1.6(4) . . . . ?

loop_
_exptl_oxdiff_crystal_face_indexfrac_h
_exptl_oxdiff_crystal_face_indexfrac_k
_exptl_oxdiff_crystal_face_indexfrac_l
_exptl_oxdiff_crystal_face_x
_exptl_oxdiff_crystal_face_y
_exptl_oxdiff_crystal_face_z
-7.6256 0.9403 5.9990 -0.1860 -0.7798 -0.5978
7.6256 -0.9403 -5.9990 0.1860 0.7798 0.5978
-5.1182 8.9700 -0.0436 0.0220 0.0877 -0.9959
4.3620 -9.4446 0.9156 -0.0505 -0.2066 0.9771
2.5675 -2.2953 9.8307 -0.8838 -0.3664 0.2911
-2.5675 2.2953 -9.8307 0.8838 0.3664 -0.2911
-9.1180 1.2014 -1.1791 0.4752 -0.5571 -0.6811
9.0260 1.5018 1.6310 -0.5719 0.6696 0.4739
8.8919 -2.7777 0.8731 -0.4029 0.4727 0.7837
